data_2241193
loop_
_publ_author_name
'Leinemann, Malte'
'Jess, Inke'
'Boeckmann, Jan'
'N\"ather, Christian'

_publ_section_title
;
 Crystal structure of tris(hydroxylammonium) orthophosphate
;
_journal_coeditor_code WM5223
_journal_issue 11
_journal_name_full 'Acta Crystallographica Section E'
_journal_page_first i10
_journal_page_last i11
_journal_paper_doi 10.1107/S2056989015018642
_journal_volume 71
_journal_year 2015
_chemical_formula_iupac '3H4 N O +, P O4 3-'
_chemical_formula_moiety '3(H4 N O +), P O4 3-'
_chemical_formula_sum 'H12 N3 O7 P'
_chemical_formula_weight 197.10
_chemical_name_systematic
;
Tris(hydroxylammonium) orthophosphate
;
_space_group_crystal_system trigonal
_space_group_IT_number 161
_space_group_name_Hall 'R 3 -2"c'
_space_group_name_H-M_alt 'R 3 c :H'
_symmetry_space_group_name_Hall 'R 3 -2"c'
_symmetry_space_group_name_H-M 'R 3 c :H'
_atom_sites_solution_hydrogens geom
_audit_creation_method SHELXL-2014
_cell_angle_alpha 90
_cell_angle_beta 90
_cell_angle_gamma 120
_cell_formula_units_Z 6
_cell_length_a 10.7072(9)
_cell_length_b 10.7072(9)
_cell_length_c 11.0283(13)
_cell_measurement_reflns_used 5420
_cell_measurement_temperature 170(2)
_cell_measurement_theta_max 59.17
_cell_measurement_theta_min 7.64
_cell_volume 1094.94(18)
_computing_cell_refinement 'X-Area (Stoe, 2008)'
_computing_data_collection 'X-Area (Stoe, 2008)'
_computing_data_reduction 'X-Area (Stoe, 2008)'
_computing_molecular_graphics 'XP in SHELXTL (Sheldrick, 2008) and DIAMOND (Brandenburg, 1999)'
_computing_publication_material 'publcif (Westrip, 2010)'
_computing_structure_refinement 'SHELXL2014 (Sheldrick, 2015)'
_computing_structure_solution 'SHELXS97 (Sheldrick, 2008)'
_diffrn_ambient_temperature 170(2)
_diffrn_measured_fraction_theta_full 1.000
_diffrn_measured_fraction_theta_max 1.000
_diffrn_measurement_device_type 'Stoe IPDS-2'
_diffrn_measurement_method 'Omega scans'
_diffrn_radiation_type MoK\a
_diffrn_radiation_wavelength 0.71073
_diffrn_reflns_av_R_equivalents 0.0470
_diffrn_reflns_limit_h_max 14
_diffrn_reflns_limit_h_min -14
_diffrn_reflns_limit_k_max 14
_diffrn_reflns_limit_k_min -14
_diffrn_reflns_limit_l_max 15
_diffrn_reflns_limit_l_min -15
_diffrn_reflns_number 5420
_diffrn_reflns_theta_full 25.242
_diffrn_reflns_theta_max 28.980
_diffrn_reflns_theta_min 3.806
_exptl_absorpt_coefficient_mu 0.386
_exptl_absorpt_correction_type none
_exptl_crystal_colour colorless
_exptl_crystal_density_diffrn 1.793
_exptl_crystal_description block
_exptl_crystal_F_000 624
_exptl_crystal_size_max 0.15
_exptl_crystal_size_mid 0.12
_exptl_crystal_size_min 0.11
_refine_diff_density_max 0.235
_refine_diff_density_min -0.324
_refine_ls_abs_structure_details
;
 Flack x determined using 287 quotients [(I+)-(I-)]/[(I+)+(I-)]
 (Parsons <i>et al</i>., 2013)
;
_refine_ls_abs_structure_Flack -0.06(9)
_refine_ls_extinction_method none
_refine_ls_goodness_of_fit_ref 1.091
_refine_ls_hydrogen_treatment constr
_refine_ls_matrix_type full
_refine_ls_number_parameters 36
_refine_ls_number_reflns 647
_refine_ls_number_restraints 1
_refine_ls_restrained_S_all 1.090
_refine_ls_R_factor_all 0.0360
_refine_ls_R_factor_gt 0.0341
_refine_ls_shift/su_max 0.000
_refine_ls_shift/su_mean 0.000
_refine_ls_structure_factor_coef Fsqd
_refine_ls_weighting_details 'w=1/[\s^2^(Fo^2^)+(0.0636P)^2^+0.3897P] where P=(Fo^2^+2Fc^2^)/3'
_refine_ls_weighting_scheme calc
_refine_ls_wR_factor_gt 0.0885
_refine_ls_wR_factor_ref 0.0895
_reflns_number_gt 621
_reflns_number_total 647
_reflns_threshold_expression 'I > 2\s(I)'
_cod_data_source_file wm5223sup1.cif
_cod_data_source_block I
_cod_original_cell_volume 1094.9(2)
_cod_database_code 2241193
_shelx_space_group_comment
;
The symmetry employed for this shelxl refinement is uniquely defined
by the following loop, which should always be used as a source of
symmetry information in preference to the above space-group names.
They are only intended as comments.
;
_shelxl_version_number 2.014

loop_
_space_group_symop_operation_xyz
'x, y, z'
'-y, x-y, z'
'-x+y, -x, z'
'-y, -x, z+1/2'
'-x+y, y, z+1/2'
'x, x-y, z+1/2'
'x+2/3, y+1/3, z+1/3'
'-y+2/3, x-y+1/3, z+1/3'
'-x+y+2/3, -x+1/3, z+1/3'
'-y+2/3, -x+1/3, z+5/6'
'-x+y+2/3, y+1/3, z+5/6'
'x+2/3, x-y+1/3, z+5/6'
'x+1/3, y+2/3, z+2/3'
'-y+1/3, x-y+2/3, z+2/3'
'-x+y+1/3, -x+2/3, z+2/3'
'-y+1/3, -x+2/3, z+7/6'
'-x+y+1/3, y+2/3, z+7/6'
'x+1/3, x-y+2/3, z+7/6'

loop_
_atom_site_type_symbol
_atom_site_label
_atom_site_fract_x
_atom_site_fract_y
_atom_site_fract_z
_atom_site_U_iso_or_equiv
_atom_site_adp_type
_atom_site_calc_flag
_atom_site_occupancy
O O1 0.6408(2) 0.5792(2) 0.5089(3) 0.0230(5) Uani d 1
H H1O1 0.6827 0.5567 0.4562 0.035 Uiso calc 1
N N1 0.5202(3) 0.4522(2) 0.5550(2) 0.0203(5) Uani d 1
H H1N1 0.5515 0.4032 0.6016 0.030 Uiso calc 1
H H2N1 0.4668 0.3955 0.4922 0.030 Uiso calc 1
H H3N1 0.4649 0.4767 0.6008 0.030 Uiso calc 1
P P1 0.3333 0.6667 0.64509(11) 0.0166(3) Uani d 1
O O2 0.3333 0.6667 0.5059(3) 0.0223(8) Uani d 1
O O3 0.3977(2) 0.5747(2) 0.69256(18) 0.0202(5) Uani d 1

loop_
_atom_site_aniso_label
_atom_site_aniso_U_11
_atom_site_aniso_U_22
_atom_site_aniso_U_33
_atom_site_aniso_U_12
_atom_site_aniso_U_13
_atom_site_aniso_U_23
O1 0.0240(11) 0.0183(9) 0.0246(9) 0.0089(8) 0.0057(9) 0.0017(8)
N1 0.0201(11) 0.0179(12) 0.0219(12) 0.0087(10) 0.0025(10) 0.0006(10)
P1 0.0171(3) 0.0171(3) 0.0157(5) 0.00855(17) 0.000 0.000
O2 0.0233(11) 0.0233(11) 0.0205(18) 0.0116(6) 0.000 0.000
O3 0.0207(10) 0.0200(9) 0.0200(10) 0.0103(8) -0.0003(9) -0.0002(8)

loop_
_atom_type_symbol
_atom_type_description
_atom_type_scat_dispersion_real
_atom_type_scat_dispersion_imag
_atom_type_scat_source
N N 0.0061 0.0033 'International Tables Vol C Tables 4.2.6.8 and 6.1.1.4'
H H 0.0000 0.0000 'International Tables Vol C Tables 4.2.6.8 and 6.1.1.4'
O O 0.0106 0.0060 'International Tables Vol C Tables 4.2.6.8 and 6.1.1.4'
P P 0.1023 0.0942 'International Tables Vol C Tables 4.2.6.8 and 6.1.1.4'

loop_
_geom_angle_atom_site_label_1
_geom_angle_atom_site_label_2
_geom_angle_atom_site_label_3
_geom_angle_site_symmetry_1
_geom_angle_site_symmetry_3
_geom_angle
N1 O1 H1O1 . . 109.5
O1 N1 H1N1 . . 109.5
O1 N1 H2N1 . . 109.5
H1N1 N1 H2N1 . . 109.5
O1 N1 H3N1 . . 109.5
H1N1 N1 H3N1 . . 109.5
H2N1 N1 H3N1 . . 109.5
O2 P1 O3 . 2_665 109.77(9)
O2 P1 O3 . 3_565 109.77(9)
O3 P1 O3 2_665 3_565 109.17(9)
O2 P1 O3 . . 109.77(9)
O3 P1 O3 2_665 . 109.17(9)
O3 P1 O3 3_565 . 109.17(9)

loop_
_geom_bond_atom_site_label_1
_geom_bond_atom_site_label_2
_geom_bond_site_symmetry_2
_geom_bond_distance
_geom_bond_publ_flag
O1 N1 . 1.421(3) y
O1 H1O1 . 0.8400 ?
N1 H1N1 . 0.9100 ?
N1 H2N1 . 0.9100 ?
N1 H3N1 . 0.9100 ?
P1 O2 . 1.535(4) y
P1 O3 2_665 1.548(2) ?
P1 O3 3_565 1.548(2) ?
P1 O3 . 1.548(2) y

loop_
_geom_hbond_atom_site_label_D
_geom_hbond_atom_site_label_H
_geom_hbond_atom_site_label_A
_geom_hbond_site_symmetry_A
_geom_hbond_distance_DH
_geom_hbond_distance_HA
_geom_hbond_distance_DA
_geom_hbond_angle_DHA
O1 H1O1 O3 14_654 0.84 1.70 2.540(3) 172.3
N1 H1N1 O2 16_654 0.91 1.90 2.785(3) 163.3
N1 H2N1 O1 12_454 0.91 2.37 3.110(4) 137.9
N1 H2N1 O3 15_554 0.91 2.20 2.884(3) 131.5
N1 H3N1 O3 . 0.91 1.84 2.732(3) 164.4

_cod_database_fobs_code 2241193
